data_2005515
loop_
_publ_author_name
'Steiner, Th.'

_publ_contact_author
;
   Dr Thomas Steiner
   Institut f\"ur Kristallographie
   Freie Universit\"at Berlin
   Takustrasse 6
   D-14195 Berlin
   Germany
;
_publ_section_title
;
 <small>L</small>-Histidyl-<small>L</small>-alanine Dihydrate
;
_journal_issue 10
_journal_name_full 'Acta Crystallographica Section C'
_journal_page_first 2554
_journal_page_last 2556
_journal_paper_doi 10.1107/S0108270196006804
_journal_volume 52
_journal_year 1996
_chemical_formula_moiety 'C9 H14 N4 O3, 2H2 O'
_chemical_formula_structural 'C9 H14 N4 O3, 2H2 O'
_chemical_formula_sum 'C9 H18 N4 O5'
_chemical_formula_weight 262.27
_chemical_name_common 'l-Histidyl-l-alanine dihydrate'
_chemical_name_systematic
;
 l-Histidyl-l-alanine dihydrate
;
_space_group_IT_number 4
_symmetry_cell_setting monoclinic
_symmetry_space_group_name_Hall 'P 2yb'
_symmetry_space_group_name_H-M 'P 1 21 1'
_audit_creation_method SHELXL
_cell_angle_alpha 90.00
_cell_angle_beta 90.131(11)
_cell_angle_gamma 90.00
_cell_formula_units_Z 2
_cell_length_a 4.6709(2)
_cell_length_b 14.9289(7)
_cell_length_c 9.0408(9)
_cell_measurement_reflns_used 25
_cell_measurement_temperature 293(2)
_cell_measurement_theta_max 31.1
_cell_measurement_theta_min 10.1
_cell_volume 630.43(7)
_computing_cell_refinement 'CAD-4 Software'
_computing_data_collection 'CAD-4 Software (Enraf-Nonius, 1989)'
_computing_data_reduction 'CAD-4 Software'
_computing_molecular_graphics 'ORTEPII (Johnson, 1976)'
_computing_publication_material SHELXL93
_computing_structure_refinement 'SHELXL93 (Sheldrick, 1993)'
_computing_structure_solution 'SHELXS86 (Sheldrick, 1985)'
_diffrn_ambient_temperature 293(2)
_diffrn_measurement_device 'Enraf-Nonius Turbo-CAD4'
_diffrn_measurement_method '\w scans'
_diffrn_radiation_monochromator Ni-filter
_diffrn_radiation_source 'rotating anode'
_diffrn_radiation_type CuK\a
_diffrn_radiation_wavelength 1.54176
_diffrn_reflns_av_R_equivalents 0.0107
_diffrn_reflns_av_sigmaI/netI 0.0119
_diffrn_reflns_limit_h_max 5
_diffrn_reflns_limit_h_min -5
_diffrn_reflns_limit_k_max 16
_diffrn_reflns_limit_k_min 0
_diffrn_reflns_limit_l_max 10
_diffrn_reflns_limit_l_min -10
_diffrn_reflns_number 1956
_diffrn_reflns_theta_max 59.91
_diffrn_reflns_theta_min 4.89
_diffrn_standards_decay_% 1.8
_diffrn_standards_interval_time 60
_diffrn_standards_number 3
_exptl_absorpt_coefficient_mu 0.962
_exptl_absorpt_correction_T_max 0.997
_exptl_absorpt_correction_T_min 0.929
_exptl_absorpt_correction_type '\y scan (North, Phillips & Matthews, 1968)'
_exptl_crystal_colour colourless
_exptl_crystal_density_diffrn 1.382
_exptl_crystal_density_meas ?
_exptl_crystal_description rod
_exptl_crystal_F_000 280
_exptl_crystal_size_max 0.70
_exptl_crystal_size_mid 0.07
_exptl_crystal_size_min 0.05
_refine_diff_density_max 0.091
_refine_diff_density_min -0.127
_refine_ls_abs_structure_details 'Flack (1983)'
_refine_ls_abs_structure_Flack -0.2(2)
_refine_ls_extinction_method none
_refine_ls_goodness_of_fit_all 1.072
_refine_ls_goodness_of_fit_obs 1.077
_refine_ls_hydrogen_treatment refall
_refine_ls_matrix_type full
_refine_ls_number_parameters 235
_refine_ls_number_reflns 979
_refine_ls_number_restraints 1
_refine_ls_restrained_S_all 1.103
_refine_ls_restrained_S_obs 1.076
_refine_ls_R_factor_all 0.0219
_refine_ls_R_factor_obs 0.0204
_refine_ls_shift/esd_max -0.001
_refine_ls_shift/esd_mean 0.000
_refine_ls_structure_factor_coef Fsqd
_refine_ls_weighting_details 'w = 1/[\s^2^(Fo^2^)+(0.0393P)^2^+0.0541P] where P=(Fo^2^+2Fc^2^)/3'
_refine_ls_weighting_scheme calc
_refine_ls_wR_factor_all 0.0564
_refine_ls_wR_factor_obs 0.0545
_reflns_number_observed 966
_reflns_number_total 982
_reflns_observed_criterion >2sigma(I)
_cod_data_source_file ha1164.cif
_cod_data_source_block default
_cod_depositor_comments
;
The following automatic conversions were performed:

'_exptl_crystal_density_meas' value 'not measured' was changed to '?'
- the value is perceived as not measured.

Automatic conversion script
Id: cif_fix_values 3008 2015-01-20 13:52:24Z robertas 

The following automatic conversions were performed:

'_refine_ls_weighting_scheme' value 'calc w =
1/[\s^2^(Fo^2^)+(0.0393P)^2^+0.0541P] where P=(Fo^2^+2Fc^2^)/3' was
changed to 'calc'. New tag '_refine_ls_weighting_details' was
created. The value of the new tag was set to 'w =
1/[\s^2^(Fo^2^)+(0.0393P)^2^+0.0541P] where P=(Fo^2^+2Fc^2^)/3'.

Automatic conversion script
Id: cif_fix_values 3143 2015-03-26 13:38:13Z robertas 
;
_cod_original_sg_symbol_H-M 'P 21'
_cod_database_code 2005515

loop_
_symmetry_equiv_pos_as_xyz
'x, y, z'
'-x, y+1/2, -z'

loop_
_atom_site_aniso_label
_atom_site_aniso_U_11
_atom_site_aniso_U_22
_atom_site_aniso_U_33
_atom_site_aniso_U_12
_atom_site_aniso_U_13
_atom_site_aniso_U_23
OW1 0.0532(9) 0.0411(10) 0.0448(10) 0.0024(8) -0.0006(7) -0.0010(8)
OW2 0.0472(10) 0.0413(9) 0.0431(8) 0.0015(9) 0.0002(7) 0.0023(7)
O1 0.0445(8) 0.0321(8) 0.0549(10) 0.0068(7) -0.0152(8) -0.0022(7)
O2 0.0471(8) 0.0541(10) 0.0424(8) 0.0104(8) 0.0071(7) 0.0090(7)
O3 0.0474(8) 0.0270(8) 0.0622(10) 0.0035(7) -0.0037(7) 0.0047(7)
N1 0.0391(10) 0.0266(8) 0.0372(10) -0.0058(7) -0.0022(8) -0.0015(7)
N2 0.0331(8) 0.0264(8) 0.0430(9) 0.0014(7) -0.0044(7) -0.0054(7)
N3 0.0461(9) 0.0393(10) 0.0374(10) -0.0004(8) 0.0007(8) 0.0022(8)
N4 0.0602(11) 0.0438(11) 0.0362(10) -0.0089(10) 0.0029(8) -0.0078(9)
C1 0.0290(9) 0.0241(9) 0.0374(11) -0.0008(8) 0.0006(8) -0.0011(8)
C2 0.0298(9) 0.0271(10) 0.0322(9) -0.0025(8) 0.0015(7) 0.0006(8)
C3 0.0389(11) 0.0281(11) 0.0319(10) -0.0021(9) -0.0038(8) -0.0024(8)
C4 0.0300(9) 0.0310(11) 0.0332(10) 0.0003(8) -0.0079(8) 0.0008(8)
C5 0.0435(12) 0.0375(13) 0.0368(11) -0.0122(10) -0.0008(8) 0.0033(9)
C6 0.0385(10) 0.0331(11) 0.0340(11) -0.0065(9) 0.0030(8) 0.0040(9)
C7 0.0450(11) 0.0392(13) 0.0479(13) -0.0018(11) 0.0008(10) -0.0027(10)
C8 0.0519(12) 0.0497(14) 0.0329(12) -0.0055(12) -0.0047(9) 0.0059(10)
C9 0.077(2) 0.054(2) 0.0397(12) -0.0127(15) 0.0140(12) -0.0088(13)

loop_
_atom_site_label
_atom_site_occupancy
_atom_site_fract_x
_atom_site_fract_y
_atom_site_fract_z
_atom_site_U_iso_or_equiv
_atom_site_thermal_displace_type
_atom_site_calc_flag
_atom_site_type_symbol
OW1 1 1.3647(3) 0.57677(12) 0.2484(2) 0.0464(4) Uani d O
H1W1 1 1.3334(59) 0.6316(26) 0.2830(35) 0.063(9) Uiso d H
H2W1 1 1.3511(68) 0.5758(25) 0.1588(41) 0.070(10) Uiso d H
OW2 1 0.8714(4) 0.47736(11) 0.2625(2) 0.0439(4) Uani d O
H1W2 1 1.0237(81) 0.5119(26) 0.2778(38) 0.074(10) Uiso d H
H2W2 1 0.7265(78) 0.5064(22) 0.2641(32) 0.058(9) Uiso d H
O1 1 0.5661(3) 0.81279(9) -0.1563(2) 0.0439(4) Uani d O
O2 1 0.2834(3) 0.58390(12) -0.0493(2) 0.0478(4) Uani d O
O3 1 0.5427(3) 0.47616(10) -0.1509(2) 0.0456(4) Uani d O
N1 1 0.9772(4) 0.89358(11) 0.0106(2) 0.0343(4) Uani d N
H1N1 1 1.1024(59) 0.9112(18) 0.0778(30) 0.044(7) Uiso d H
H2N1 1 1.0347(62) 0.9130(21) -0.0841(35) 0.061(8) Uiso d H
H3N1 1 0.7846(69) 0.9211(23) 0.0372(34) 0.065(8) Uiso d H
N2 1 0.8000(4) 0.67885(11) -0.1512(2) 0.0342(4) Uani d N
HN2 1 0.9550(56) 0.6494(20) -0.1143(28) 0.044(6) Uiso d H
N3 1 1.2015(4) 0.74365(13) 0.3540(2) 0.0409(4) Uani d N
N4 1 1.1086(4) 0.85637(15) 0.5024(2) 0.0467(5) Uani d N
HN4 1 1.1292(59) 0.8935(20) 0.5715(32) 0.050(7) Uiso d H
C1 1 0.9542(4) 0.79433(13) 0.0150(2) 0.0301(4) Uani d C
HC1 1 1.1499(48) 0.7685(16) 0.0056(24) 0.035(6) Uiso d H
C2 1 0.7559(4) 0.76389(13) -0.1099(2) 0.0297(4) Uani d C
C3 1 0.5992(4) 0.62721(13) -0.2416(2) 0.0330(5) Uani d C
HC3 1 0.4452(43) 0.6701(15) -0.2724(22) 0.025(5) Uiso d H
C4 1 0.4661(4) 0.55581(13) -0.1406(2) 0.0314(4) Uani d C
C5 1 0.8179(5) 0.76439(15) 0.1611(2) 0.0393(5) Uani d C
H1C5 1 0.7983(58) 0.6986(22) 0.1563(31) 0.055(7) Uiso d H
H2C5 1 0.6199(81) 0.7897(24) 0.1608(39) 0.079(9) Uiso d H
C6 1 0.9723(4) 0.79139(14) 0.2981(2) 0.0352(5) Uani d C
C7 1 0.9150(5) 0.8615(2) 0.3889(3) 0.0440(5) Uani d C
HC7 1 0.7700(63) 0.9079(23) 0.3760(32) 0.062(8) Uiso d H
C8 1 1.2736(5) 0.7855(2) 0.4766(2) 0.0448(5) Uani d C
HC8 1 1.4214(57) 0.7709(20) 0.5359(30) 0.050(7) Uiso d H
C9 1 0.7436(7) 0.5895(2) -0.3781(3) 0.0568(7) Uani d C
H1C9 1 0.5955(70) 0.5578(24) -0.4405(36) 0.077(9) Uiso d H
H2C9 1 0.8119(64) 0.6373(24) -0.4463(36) 0.067(8) Uiso d H
H3C9 1 0.9008(62) 0.5464(24) -0.3405(34) 0.068(9) Uiso d H

loop_
_atom_type_symbol
_atom_type_description
_atom_type_scat_dispersion_real
_atom_type_scat_dispersion_imag
_atom_type_scat_source
C C 0.0181 0.0091 'International Tables Vol C Tables 4.2.6.8 and 6.1.1.4'
H H 0.0000 0.0000 'International Tables Vol C Tables 4.2.6.8 and 6.1.1.4'
O O 0.0492 0.0322 'International Tables Vol C Tables 4.2.6.8 and 6.1.1.4'
N N 0.0311 0.0180 'International Tables Vol C Tables 4.2.6.8 and 6.1.1.4'

loop_
_geom_angle_atom_site_label_1
_geom_angle_atom_site_label_2
_geom_angle_atom_site_label_3
_geom_angle
H1W1 OW1 H2W1 111.(3)
H1W2 OW2 H2W2 111.(3)
C1 N1 H1N1 109.0(18)
C1 N1 H2N1 110.6(19)
H1N1 N1 H2N1 110.(2)
C1 N1 H3N1 109.3(19)
H1N1 N1 H3N1 108.(2)
H2N1 N1 H3N1 110.(3)
C2 N2 C3 123.8(2)
C2 N2 HN2 118.6(18)
C3 N2 HN2 117.3(18)
C8 N3 C6 105.1(2)
C8 N4 C7 107.2(2)
C8 N4 HN4 126.(2)
C7 N4 HN4 127.(2)
N1 C1 C2 108.7(2)
N1 C1 C5 110.1(2)
C2 C1 C5 107.3(2)
N1 C1 HC1 108.5(14)
C2 C1 HC1 112.1(13)
C5 C1 HC1 110.1(13)
O1 C2 N2 125.7(2)
O1 C2 C1 120.9(2)
N2 C2 C1 113.2(2)
N2 C3 C9 111.4(2)
N2 C3 C4 107.1(2)
C9 C3 C4 114.1(2)
N2 C3 HC3 106.1(11)
C9 C3 HC3 109.3(12)
C4 C3 HC3 108.5(11)
O3 C4 O2 124.2(2)
O3 C4 C3 120.1(2)
O2 C4 C3 115.7(2)
C6 C5 C1 115.9(2)
C6 C5 H1C5 110.5(17)
C1 C5 H1C5 106.9(16)
C6 C5 H2C5 110.(2)
C1 C5 H2C5 106.(2)
H1C5 C5 H2C5 107.(3)
C7 C6 N3 109.3(2)
C7 C6 C5 128.1(2)
N3 C6 C5 122.6(2)
C6 C7 N4 106.3(2)
C6 C7 HC7 127.8(18)
N4 C7 HC7 125.9(18)
N3 C8 N4 112.2(2)
N3 C8 HC8 125.6(18)
N4 C8 HC8 122.2(18)
C3 C9 H1C9 108.8(18)
C3 C9 H2C9 112.5(18)
H1C9 C9 H2C9 102.(3)
C3 C9 H3C9 106.3(17)
H1C9 C9 H3C9 112.(3)
H2C9 C9 H3C9 115.(2)

loop_
_geom_bond_atom_site_label_1
_geom_bond_atom_site_label_2
_geom_bond_distance
OW1 H1W1 0.89(4)
OW1 H2W1 0.81(4)
OW2 H1W2 0.89(4)
OW2 H2W2 0.80(4)
O1 C2 1.222(2)
O2 C4 1.261(2)
O3 C4 1.245(3)
N1 C1 1.486(2)
N1 H1N1 0.88(3)
N1 H2N1 0.94(3)
N1 H3N1 1.02(3)
N2 C2 1.339(3)
N2 C3 1.463(3)
N2 HN2 0.91(3)
N3 C8 1.316(3)
N3 C6 1.381(3)
N4 C8 1.331(4)
N4 C7 1.367(3)
N4 HN4 0.84(3)
C1 C2 1.528(3)
C1 C5 1.534(3)
C1 HC1 1.00(2)
C3 C9 1.516(3)
C3 C4 1.535(3)
C3 HC3 1.00(2)
C5 C6 1.488(3)
C5 H1C5 0.99(3)
C5 H2C5 1.00(4)
C6 C7 1.357(3)
C7 HC7 0.98(3)
C8 HC8 0.90(3)
C9 H1C9 1.01(4)
C9 H2C9 1.00(4)
C9 H3C9 1.03(3)

loop_
_geom_torsion_atom_site_label_1
_geom_torsion_atom_site_label_2
_geom_torsion_atom_site_label_3
_geom_torsion_atom_site_label_4
_geom_torsion
_geom_torsion_publ_flag
N1 C1 C2 O1 -28.1(3) yes
N1 C1 C2 N2 156.8(2) yes
C1 C2 N2 C3 164.9(2) yes
C2 N2 C3 C4 -109.6(2) yes
C2 N2 C3 C9 125.1(2) yes
N2 C3 C4 O2 74.2(2) yes
N2 C3 C4 O3 -105.0(2) yes
O1 C2 N2 C3 -10.0(3) yes
O1 C2 C1 C5 91.0(2) yes
N1 C1 C5 C6 -59.2(3) yes
C2 C1 C5 C6 -177.3(2) yes
C1 C5 C6 C7 98.9(3) yes
C1 C5 C6 N3 -83.0(2) yes

loop_
_cod_related_entry_id
_cod_related_entry_database
_cod_related_entry_code
1 ChemSpider 21186715
